data_1521024
loop_
_publ_author_name
'Fischer, W.'
'Reck, G.'
'Schober, T.'

_publ_section_title
;
 Structural transformation of the oxygen and proton conductor Ba2 In2 O5
 in humid air: an in-situ X-ray powder diffraction study
;
_journal_name_full 'Solid State Ionics'
_journal_page_first 211
_journal_page_last 215
_journal_volume 116
_journal_year 1999
_chemical_formula_sum 'Ba2 H2 In2 O6'
_chemical_name_systematic 'Ba2 In2 O5 (H2 O)'
_space_group_IT_number 123
_symmetry_space_group_name_Hall '-P 4 2'
_symmetry_space_group_name_H-M 'P 4/m m m'
_cell_angle_alpha 90
_cell_angle_beta 90
_cell_angle_gamma 90
_cell_formula_units_Z 1
_cell_length_a 4.1827
_cell_length_b 4.1827
_cell_length_c 8.9617
_cell_volume 156.785
_citation_journal_id_ASTM SSIOD3
_cod_data_source_file Fischer_SSIOD3_1999_746.cif
_cod_data_source_block H2Ba2In2O6
_cod_original_cell_volume 156.7848
_cod_original_formula_sum 'H2 Ba2 In2 O6'
_cod_database_code 1521024

loop_
_symmetry_equiv_pos_as_xyz
x,y,z
-y,x,z
-x,-y,z
y,-x,z
x,-y,-z
y,x,-z
-x,y,-z
-y,-x,-z
-x,-y,-z
y,-x,-z
x,y,-z
-y,x,-z
-x,y,z
-y,-x,z
x,-y,z
y,x,z

loop_
_atom_site_label
_atom_site_type_symbol
_atom_site_fract_x
_atom_site_fract_y
_atom_site_fract_z
_atom_site_occupancy
_atom_site_U_iso_or_equiv
O2 O-2 0 0.5 0.5 1 0.0
O1 O-2 0.5 0.5 0.244 1 0.0
O3 O-2 0.3558 0 0 0.5 0.0
In1 In+3 0.5 0.5 0.5 1 0.0
Ba1 Ba+2 0 0 0.282 1 0.0
In2 In+3 0.5 0.5 0 1 0.0
